data_7130096
loop_
_publ_author_name
'Li, Sha'
'Sun, Yahan'
'Li, Xiaofang'
'Smaga, Oskar'
'Koniarz, Sebastian'
'St\;epie\'n, Marcin'
'Chmielewski, Piotr J.'

_publ_section_title
;
 1,3-Dipolar cycloaddition of polycyclic azomethine ylide to norcorroles:
 towards dibenzoullazine-fused derivatives
;
_journal_name_full 'Chemical Communications'
_journal_paper_doi 10.1039/D2CC02071H
_journal_year 2022
_chemical_formula_moiety 'C84 H64 N6 Ni, 2(C6 H6)'
_chemical_formula_sum 'C96 H76 N6 Ni'
_chemical_formula_weight 1372.33
_space_group_crystal_system triclinic
_space_group_IT_number 2
_space_group_name_Hall '-P 1'
_space_group_name_H-M_alt 'P -1'
_atom_sites_solution_hydrogens geom
_audit_creation_date 2021-05-27
_audit_creation_method
;
Olex2 1.2
(compiled 2018.05.29 svn.r3508 for OlexSys, GUI svn.r5506)
;
_audit_update_record
;
2021-10-20 deposited with the CCDC.	2022-05-16 downloaded from the CCDC.
;
_cell_angle_alpha 104.320(4)
_cell_angle_beta 108.420(5)
_cell_angle_gamma 98.286(4)
_cell_formula_units_Z 1
_cell_length_a 11.8776(7)
_cell_length_b 12.4674(5)
_cell_length_c 13.0460(7)
_cell_measurement_reflns_used 7147
_cell_measurement_temperature 99.99(10)
_cell_measurement_theta_max 74.6960
_cell_measurement_theta_min 3.7420
_cell_volume 1723.27(17)
_computing_cell_refinement 'CrysAlisPro 1.171.41.75a (Rigaku OD, 2020)'
_computing_data_collection 'CrysAlisPro 1.171.41.75a (Rigaku OD, 2020)'
_computing_data_reduction 'CrysAlisPro 1.171.41.75a (Rigaku OD, 2020)'
_computing_molecular_graphics 'Olex2 (Dolomanov et al., 2009)'
_computing_publication_material 'Olex2 (Dolomanov et al., 2009)'
_computing_structure_refinement 'ShelXL (Sheldrick, 2015)'
_diffrn_ambient_environment N~2~
_diffrn_ambient_temperature 99.99(10)
_diffrn_detector 'Hybrid Pixel Array Detector'
_diffrn_detector_area_resol_mean 10.0000
_diffrn_detector_type 'HyPix-Arc 150'
_diffrn_measured_fraction_theta_full 0.994
_diffrn_measured_fraction_theta_max 0.994
_diffrn_measurement_details
;
List of Runs (angles in degrees, time in seconds):

  # Type    Start    End  Width  t~exp~   \w     \q     \k     \f   Frames
#--------------------------------------------------------------------------
  1  \w     66.00 109.00   0.50    5.00    --   59.37  30.00  60.00   86
  2  \w     20.00  66.00   0.50    5.00    --   59.37-126.00  30.00   92
  3  \w     28.00  61.00   0.50    5.00    --   59.37 -95.00-150.00   66
  4  \w     11.00  37.00   0.50    5.00    --   59.37 -30.00  60.00   52
  5  \w     10.00  36.00   0.50    5.00    --   59.37 -30.00 -90.00   52
  6  \w     11.00  37.00   0.50    5.00    --   59.37 -30.00  30.00   52
  7  \w     61.00  97.00   0.50    5.00    --   59.37  30.00-150.00   72
  8  \w     64.00 109.00   0.50    5.00    --   59.37  30.00 -90.00   90
  9  \w     10.00  35.00   0.50    5.00    --   59.37 -30.00-120.00   50
 10  \w    -96.00 -62.00   0.50    5.00    --  -61.12 -30.00  90.00   68
 11  \w     34.00  69.00   0.50    5.00    --   73.92 -95.00-120.00   70
 12  \w     68.00 107.00   0.50    5.00    --   73.92   0.00-120.00   78
 13  \w     42.00  82.00   0.50    5.00    --   73.92 -95.00  60.00   80
 14  \w     38.00  64.00   0.50    5.00    --   73.92 -95.00 120.00   52
 15  \w     38.00  66.00   0.50    5.00    --   73.92 -95.00 -60.00   56
 16  \w     37.00  63.00   0.50    5.00    --   73.92 -95.00  30.00   52
 17  \w     40.00  66.00   0.50    5.00    --   73.92   0.00-120.00   52
 18  \w   -117.00 -77.00   0.50    5.00    --  -74.77-126.00 -60.00   80
 19  \w   -120.00 -95.00   0.50    5.00    --  -74.77-126.00 120.00   50
 20  \w   -121.00 -85.00   0.50    5.00    --  -74.77 -30.00   0.00   72
 21  \w   -119.00 -93.00   0.50    5.00    --  -74.77 -30.00 -90.00   52
 22  \w   -121.00 -88.00   0.50    5.00    --  -75.16 -30.00 -30.00   66
 23  \w   -105.00 -67.00   0.50    5.00    --  -75.16 126.00 -90.00   76
 24  \w   -106.00 -34.00   0.50    5.00    --  -75.16 126.00 120.00  144
 25  \w    -62.00 -34.00   0.50    5.00    --  -75.16 126.00 -90.00   56
 26  \w     46.00  73.00   0.50    5.00    --   79.25 -95.00-120.00   54
 27  \w     39.00  64.00   0.50    5.00    --   79.25 -95.00 150.00   50
 28  \w     46.00 123.00   0.50    5.00    --   79.25  15.00-180.00  154
 29  \w     80.00 123.00   0.50    5.00    --   79.25  30.00 -60.00   86
 30  \w     54.00 126.00   0.50    5.00    --   79.25  15.00 -90.00  144
 31  \w     84.00 111.00   0.50    5.00    --   79.25-126.00  60.00   54
 32  \w     46.00 111.00   0.50    5.00    --   79.25-126.00-120.00  130
 33  \w     84.00 111.00   0.50    5.00    --   79.25-126.00 -90.00   54
 34  \w     92.00 120.00   0.50    5.00    --   79.25  15.00 120.00   56
 35  \w     62.00  89.00   0.50    5.00    --   79.25  15.00 120.00   54
 36  \w     41.00 111.00   0.50    5.00    --   79.25-126.00  30.00  140
 37  \w     42.00  67.00   0.50    5.00    --   79.25 -95.00 -30.00   50
 38  \w     94.00 121.00   0.50    5.00    --   83.00-138.00 117.33   54
 39  \w     41.00 103.00   0.50    5.00    --   83.00-109.00 127.40  124
 40  \w     39.00  87.00   0.50    5.00    --   83.00-138.00 117.33   96
 41  \w     44.00 104.00   0.50    5.00    --   83.00-108.00 -66.18  120
;
_diffrn_measurement_device 'four-circle diffractometer'
_diffrn_measurement_device_type 'XtaLAB Synergy R, DW system, HyPix-Arc 150'
_diffrn_measurement_method '\w scans'
_diffrn_orient_matrix_type 'CrysAlisPro convention (1999,Acta A55,543-557)'
_diffrn_orient_matrix_UB_11 0.1088383000
_diffrn_orient_matrix_UB_12 -0.0294639000
_diffrn_orient_matrix_UB_13 0.0802153000
_diffrn_orient_matrix_UB_21 -0.0724485000
_diffrn_orient_matrix_UB_22 -0.0138086000
_diffrn_orient_matrix_UB_23 0.0771448000
_diffrn_orient_matrix_UB_31 -0.0524861000
_diffrn_orient_matrix_UB_32 -0.1273371000
_diffrn_orient_matrix_UB_33 -0.0691038000
_diffrn_radiation_monochromator mirror
_diffrn_radiation_probe x-ray
_diffrn_radiation_type CuK\a
_diffrn_radiation_wavelength 1.54184
_diffrn_reflns_av_R_equivalents 0.0415
_diffrn_reflns_av_unetI/netI 0.0513
_diffrn_reflns_Laue_measured_fraction_full 0.994
_diffrn_reflns_Laue_measured_fraction_max 0.994
_diffrn_reflns_limit_h_max 13
_diffrn_reflns_limit_h_min -13
_diffrn_reflns_limit_k_max 13
_diffrn_reflns_limit_k_min -14
_diffrn_reflns_limit_l_max 15
_diffrn_reflns_limit_l_min -15
_diffrn_reflns_number 19555
_diffrn_reflns_point_group_measured_fraction_full 0.994
_diffrn_reflns_point_group_measured_fraction_max 0.994
_diffrn_reflns_theta_full 65.000
_diffrn_reflns_theta_max 65.000
_diffrn_reflns_theta_min 3.759
_diffrn_source 'Rotating-anode X-ray tube'
_diffrn_source_type 'Rigaku (Cu) X-ray Source'
_exptl_absorpt_coefficient_mu 0.840
_exptl_absorpt_correction_T_max 0.971
_exptl_absorpt_correction_T_min 0.926
_exptl_absorpt_correction_type analytical
_exptl_absorpt_process_details
;
CrysAlisPro 1.171.41.75a (Rigaku Oxford Diffraction, 2020)
Analytical numeric absorption correction using a multifaceted crystal
model based on expressions derived by R.C. Clark & J.S. Reid.
(Clark, R. C. & Reid, J. S. (1995). Acta Cryst. A51, 887-897)
Empirical absorption correction using spherical harmonics,
implemented in SCALE3 ABSPACK scaling algorithm.
;
_exptl_crystal_colour 'dark orange'
_exptl_crystal_density_diffrn 1.322
_exptl_crystal_description needle
_exptl_crystal_F_000 722
_exptl_crystal_size_max 0.142
_exptl_crystal_size_mid 0.066
_exptl_crystal_size_min 0.044
_refine_diff_density_max 0.881
_refine_diff_density_min -0.741
_refine_diff_density_rms 0.071
_refine_ls_extinction_method none
_refine_ls_goodness_of_fit_ref 1.073
_refine_ls_hydrogen_treatment constr
_refine_ls_matrix_type full
_refine_ls_number_parameters 472
_refine_ls_number_reflns 5833
_refine_ls_number_restraints 0
_refine_ls_restrained_S_all 1.073
_refine_ls_R_factor_all 0.0996
_refine_ls_R_factor_gt 0.0705
_refine_ls_shift/su_max 0.000
_refine_ls_shift/su_mean 0.000
_refine_ls_structure_factor_coef Fsqd
_refine_ls_weighting_details 'w=1/[\s^2^(Fo^2^)+(0.0739P)^2^+3.3640P] where P=(Fo^2^+2Fc^2^)/3'
_refine_ls_weighting_scheme calc
_refine_ls_wR_factor_gt 0.1790
_refine_ls_wR_factor_ref 0.1966
_reflns_Friedel_coverage 0.000
_reflns_number_gt 4069
_reflns_number_total 5833
_reflns_threshold_expression 'I > 2\s(I)'
_cod_data_source_file d2cc02071h3.cif
_cod_data_source_block ov_osylid_auto
_cod_original_cell_volume 1723.27(16)
_cod_database_code 7130096
_shelx_shelxl_version_number 2018/3
_chemical_oxdiff_formula 'C11 H10 N O'
_shelx_space_group_comment
;
The symmetry employed for this shelxl refinement is uniquely defined
by the following loop, which should always be used as a source of
symmetry information in preference to the above space-group names.
They are only intended as comments.
;
_reflns_odcompleteness_completeness 95.48
_reflns_odcompleteness_iscentric 1
_reflns_odcompleteness_theta 74.33
_olex2_refinement_description
;
1. Fixed Uiso
 At 1.2 times of:
  All C(H) groups
 At 1.5 times of:
  All C(H,H,H) groups
2.a Aromatic/amide H refined with riding coordinates:
 C8(H8), C55(H55), C43(H43), C42(H42), C40(H40), C7(H7), C24(H24), C32(H32),
 C41(H41), C53(H53), C34(H34), C27(H27), C25(H25), C26(H26), C104(H104),
 C103(H103), C102(H102), C101(H101), C105(H105), C100(H100)
2.b Idealised Me refined as rotating group:
 C59(H59A,H59B,H59C), C57(H57A,H57B,H57C), C58(H58A,H58B,H58C), C36(H36A,H36B,
 H36C), C37(H37A,H37B,H37C), C38(H38A,H38B,H38C)
;
_olex2_submission_special_instructions 'No special instructions were received'
_oxdiff_exptl_absorpt_empirical_details
;
Empirical correction (ABSPACK) includes:
- Absorption correction using spherical harmonics
- Frame scaling
;
_oxdiff_exptl_absorpt_empirical_full_max 1.436
_oxdiff_exptl_absorpt_empirical_full_min 0.719

loop_
_space_group_symop_operation_xyz
'x, y, z'
'-x, -y, -z'

loop_
_atom_site_label
_atom_site_type_symbol
_atom_site_fract_x
_atom_site_fract_y
_atom_site_fract_z
_atom_site_U_iso_or_equiv
_atom_site_adp_type
_atom_site_occupancy
_atom_site_site_symmetry_order
_atom_site_calc_flag
_atom_site_refinement_flags_posn
_atom_site_refinement_flags_adp
_atom_site_refinement_flags_occupancy
_atom_site_disorder_assembly
_atom_site_disorder_group
Ni1 Ni 0.500000 0.000000 0.500000 0.0354(3) Uani 1 2 d S T P . .
N1 N 0.3286(3) 0.4307(3) 0.4929(3) 0.0341(8) Uani 1 1 d . . . . .
N21 N 0.4555(3) 0.1290(3) 0.4853(3) 0.0349(8) Uani 1 1 d . . . . .
N22 N 0.4937(3) 0.0452(3) 0.6377(3) 0.0344(8) Uani 1 1 d . . . . .
C44 C 0.3697(4) 0.4275(3) 0.3212(3) 0.0340(9) Uani 1 1 d . . . . .
C51 C 0.3524(4) 0.1171(3) 0.1751(3) 0.0326(9) Uani 1 1 d . . . . .
C56 C 0.4139(4) 0.1325(3) 0.1010(3) 0.0349(9) Uani 1 1 d . . . . .
C2 C 0.3858(4) 0.2826(3) 0.5394(3) 0.0334(9) Uani 1 1 d . . . . .
C22 C 0.3405(4) 0.3769(3) 0.5757(3) 0.0329(9) Uani 1 1 d . . . . .
C15 C 0.3630(4) 0.3732(3) 0.4057(3) 0.0330(9) Uani 1 1 d . . . . .
C4 C 0.4249(4) 0.1679(3) 0.3893(3) 0.0330(9) Uani 1 1 d . . . . .
C6 C 0.5391(4) 0.0070(3) 0.7280(3) 0.0329(9) Uani 1 1 d . . . . .
C52 C 0.2271(4) 0.1070(3) 0.1418(3) 0.0344(9) Uani 1 1 d . . . . .
C8 C 0.4928(4) 0.1770(3) 0.7878(3) 0.0362(10) Uani 1 1 d . . . . .
H8 H 0.482035 0.243555 0.834149 0.043 Uiso 1 1 calc R . . . .
C3 C 0.3919(4) 0.2754(3) 0.4300(3) 0.0326(9) Uani 1 1 d . . . . .
C5 C 0.4200(4) 0.0993(3) 0.2859(3) 0.0329(9) Uani 1 1 d . . . . .
C39 C 0.3259(4) 0.5265(3) 0.3197(3) 0.0368(10) Uani 1 1 d . . . . .
C54 C 0.2194(4) 0.1262(3) -0.0409(3) 0.0358(10) Uani 1 1 d . . . . .
C23 C 0.3003(4) 0.4210(3) 0.6662(3) 0.0354(9) Uani 1 1 d . . . . .
C55 C 0.3432(4) 0.1368(3) -0.0064(3) 0.0363(10) Uani 1 1 d . . . . .
H55 H 0.382980 0.147388 -0.057185 0.044 Uiso 1 1 calc R . . . .
C9 C 0.4655(4) 0.1470(3) 0.6701(3) 0.0338(9) Uani 1 1 d . . . . .
C43 C 0.4235(4) 0.3847(3) 0.2435(3) 0.0367(10) Uani 1 1 d . . . . .
H43 H 0.458944 0.321823 0.249162 0.044 Uiso 1 1 calc R . . . .
C42 C 0.4260(4) 0.4322(3) 0.1585(4) 0.0384(10) Uani 1 1 d . . . . .
H42 H 0.460198 0.401050 0.104604 0.046 Uiso 1 1 calc R . . . .
C40 C 0.3299(4) 0.5739(3) 0.2331(4) 0.0387(10) Uani 1 1 d . . . . .
H40 H 0.299379 0.639801 0.229370 0.046 Uiso 1 1 calc R . . . .
C7 C 0.5393(4) 0.0894(3) 0.8242(3) 0.0360(10) Uani 1 1 d . . . . .
H7 H 0.566002 0.086452 0.899950 0.043 Uiso 1 1 calc R . . . .
C59 C 0.5493(4) 0.1525(3) 0.1359(4) 0.0394(10) Uani 1 1 d . . . . .
H59A H 0.586276 0.167993 0.218313 0.059 Uiso 1 1 calc GR . . . .
H59B H 0.580772 0.217968 0.115506 0.059 Uiso 1 1 calc GR . . . .
H59C H 0.569766 0.084527 0.096860 0.059 Uiso 1 1 calc GR . . . .
C24 C 0.3029(4) 0.3660(3) 0.7485(4) 0.0386(10) Uani 1 1 d . . . . .
H24 H 0.330739 0.297800 0.742964 0.046 Uiso 1 1 calc R . . . .
C29 C 0.2460(4) 0.5745(3) 0.5834(4) 0.0376(10) Uani 1 1 d . . . . .
C32 C 0.2328(4) 0.6745(3) 0.4115(4) 0.0382(10) Uani 1 1 d . . . . .
H32 H 0.229025 0.709023 0.353617 0.046 Uiso 1 1 calc R . . . .
C30 C 0.2847(4) 0.5286(3) 0.4949(4) 0.0363(10) Uani 1 1 d . . . . .
C31 C 0.2802(4) 0.5778(3) 0.4076(4) 0.0363(10) Uani 1 1 d . . . . .
C33 C 0.1912(4) 0.7220(3) 0.4959(4) 0.0396(10) Uani 1 1 d . . . . .
C41 C 0.3771(4) 0.5269(4) 0.1541(4) 0.0416(10) Uani 1 1 d . . . . .
H41 H 0.376479 0.559358 0.095363 0.050 Uiso 1 1 calc R . . . .
C28 C 0.2540(4) 0.5191(3) 0.6717(4) 0.0364(10) Uani 1 1 d . . . . .
C53 C 0.1618(4) 0.1130(3) 0.0347(3) 0.0360(10) Uani 1 1 d . . . . .
H53 H 0.076513 0.107936 0.012835 0.043 Uiso 1 1 calc R . . . .
C35 C 0.1320(4) 0.8233(3) 0.4970(4) 0.0415(10) Uani 1 1 d . . . . .
C34 C 0.1985(4) 0.6706(3) 0.5808(4) 0.0398(10) Uani 1 1 d . . . . .
H34 H 0.170077 0.702247 0.639247 0.048 Uiso 1 1 calc R . . . .
C27 C 0.2159(4) 0.5608(4) 0.7622(4) 0.0417(10) Uani 1 1 d . . . . .
H27 H 0.184503 0.627031 0.767216 0.050 Uiso 1 1 calc R . . . .
C25 C 0.2661(4) 0.4086(4) 0.8369(4) 0.0411(10) Uani 1 1 d . . . . .
H25 H 0.269843 0.371018 0.892563 0.049 Uiso 1 1 calc R . . . .
C57 C 0.1554(4) 0.0833(4) 0.2152(4) 0.0390(10) Uani 1 1 d . . . . .
H57A H 0.180876 0.022851 0.246044 0.059 Uiso 1 1 calc GR . . . .
H57B H 0.067808 0.058857 0.168900 0.059 Uiso 1 1 calc GR . . . .
H57C H 0.171339 0.152832 0.277826 0.059 Uiso 1 1 calc GR . . . .
C1 C 0.4334(4) 0.1918(3) 0.5735(3) 0.0333(9) Uani 1 1 d . . . . .
C26 C 0.2232(5) 0.5071(4) 0.8442(4) 0.0470(11) Uani 1 1 d . . . . .
H26 H 0.198803 0.537733 0.905787 0.056 Uiso 1 1 calc R . . . .
C58 C 0.1455(4) 0.1289(4) -0.1575(4) 0.0432(11) Uani 1 1 d . . . . .
H58A H 0.200721 0.149668 -0.195354 0.065 Uiso 1 1 calc GR . . . .
H58B H 0.096631 0.185375 -0.150281 0.065 Uiso 1 1 calc GR . . . .
H58C H 0.091006 0.053427 -0.202670 0.065 Uiso 1 1 calc GR . . . .
C36 C 0.1888(5) 0.9147(4) 0.6134(4) 0.0471(12) Uani 1 1 d . . . . .
H36A H 0.173221 0.883176 0.670781 0.071 Uiso 1 1 calc GR . . . .
H36B H 0.152336 0.980148 0.611038 0.071 Uiso 1 1 calc GR . . . .
H36C H 0.277185 0.939330 0.633109 0.071 Uiso 1 1 calc GR . . . .
C37 C 0.1488(5) 0.8790(4) 0.4080(4) 0.0495(12) Uani 1 1 d . . . . .
H37A H 0.236289 0.905939 0.424538 0.074 Uiso 1 1 calc GR . . . .
H37B H 0.110446 0.943583 0.410797 0.074 Uiso 1 1 calc GR . . . .
H37C H 0.110447 0.822718 0.332006 0.074 Uiso 1 1 calc GR . . . .
C104 C 0.9353(5) 0.2398(4) 1.1286(5) 0.0570(13) Uani 1 1 d . . . . .
H104 H 0.931679 0.212635 1.189639 0.068 Uiso 1 1 calc R . . . .
C103 C 0.8465(5) 0.1882(4) 1.0213(5) 0.0552(13) Uani 1 1 d . . . . .
H103 H 0.782452 0.125619 1.008928 0.066 Uiso 1 1 calc R . . . .
C38 C -0.0050(5) 0.7789(4) 0.4669(5) 0.0569(13) Uani 1 1 d . . . . .
H38A H -0.039478 0.719192 0.392865 0.085 Uiso 1 1 calc GR . . . .
H38B H -0.045528 0.841695 0.463287 0.085 Uiso 1 1 calc GR . . . .
H38C H -0.017713 0.747241 0.525154 0.085 Uiso 1 1 calc GR . . . .
C102 C 0.8508(5) 0.2276(4) 0.9316(5) 0.0576(14) Uani 1 1 d . . . . .
H102 H 0.789889 0.192507 0.857775 0.069 Uiso 1 1 calc R . . . .
C101 C 0.9448(5) 0.3186(4) 0.9508(5) 0.0603(14) Uani 1 1 d . . . . .
H101 H 0.947874 0.345921 0.889736 0.072 Uiso 1 1 calc R . . . .
C105 C 1.0304(5) 0.3315(5) 1.1480(5) 0.0671(16) Uani 1 1 d . . . . .
H105 H 1.091408 0.366864 1.221734 0.080 Uiso 1 1 calc R . . . .
C100 C 1.0343(5) 0.3703(4) 1.0576(6) 0.0688(17) Uani 1 1 d . . . . .
H100 H 1.098538 0.432370 1.069366 0.083 Uiso 1 1 calc R . . . .

loop_
_atom_site_aniso_label
_atom_site_aniso_U_11
_atom_site_aniso_U_22
_atom_site_aniso_U_33
_atom_site_aniso_U_23
_atom_site_aniso_U_13
_atom_site_aniso_U_12
Ni1 0.0577(7) 0.0297(5) 0.0328(5) 0.0192(4) 0.0225(5) 0.0225(5)
N1 0.049(2) 0.0281(17) 0.0355(18) 0.0165(14) 0.0200(16) 0.0175(15)
N21 0.052(2) 0.0335(17) 0.0302(18) 0.0188(15) 0.0204(16) 0.0177(16)
N22 0.056(2) 0.0305(17) 0.0298(18) 0.0186(14) 0.0210(16) 0.0222(16)
C44 0.041(2) 0.032(2) 0.034(2) 0.0172(18) 0.0147(19) 0.0111(18)
C51 0.049(3) 0.0266(19) 0.031(2) 0.0151(16) 0.0184(19) 0.0170(18)
C56 0.052(3) 0.029(2) 0.035(2) 0.0163(17) 0.021(2) 0.0181(19)
C2 0.046(3) 0.027(2) 0.036(2) 0.0151(17) 0.021(2) 0.0136(18)
C22 0.044(2) 0.029(2) 0.034(2) 0.0175(17) 0.0179(19) 0.0137(18)
C15 0.042(2) 0.033(2) 0.033(2) 0.0156(17) 0.0178(19) 0.0159(18)
C4 0.045(2) 0.034(2) 0.032(2) 0.0193(17) 0.0192(19) 0.0169(18)
C6 0.045(3) 0.031(2) 0.034(2) 0.0187(17) 0.0190(19) 0.0164(18)
C52 0.049(3) 0.028(2) 0.036(2) 0.0157(17) 0.021(2) 0.0157(18)
C8 0.054(3) 0.033(2) 0.037(2) 0.0186(18) 0.026(2) 0.0217(19)
C3 0.045(3) 0.0275(19) 0.033(2) 0.0146(17) 0.0182(19) 0.0145(18)
C5 0.042(2) 0.035(2) 0.032(2) 0.0196(17) 0.0182(19) 0.0155(18)
C39 0.044(3) 0.032(2) 0.037(2) 0.0149(18) 0.015(2) 0.0107(18)
C54 0.052(3) 0.030(2) 0.034(2) 0.0177(18) 0.019(2) 0.0163(19)
C23 0.040(2) 0.035(2) 0.037(2) 0.0168(18) 0.0166(19) 0.0146(18)
C55 0.052(3) 0.035(2) 0.036(2) 0.0198(18) 0.024(2) 0.0182(19)
C9 0.048(3) 0.028(2) 0.035(2) 0.0164(17) 0.020(2) 0.0157(18)
C43 0.052(3) 0.029(2) 0.036(2) 0.0146(18) 0.021(2) 0.0133(19)
C42 0.058(3) 0.030(2) 0.036(2) 0.0167(18) 0.023(2) 0.013(2)
C40 0.051(3) 0.030(2) 0.040(2) 0.0179(18) 0.016(2) 0.0136(19)
C7 0.053(3) 0.032(2) 0.033(2) 0.0150(17) 0.021(2) 0.0178(19)
C59 0.051(3) 0.035(2) 0.040(2) 0.0170(19) 0.021(2) 0.016(2)
C24 0.051(3) 0.035(2) 0.039(2) 0.0177(19) 0.020(2) 0.019(2)
C29 0.046(3) 0.035(2) 0.037(2) 0.0144(18) 0.017(2) 0.0164(19)
C32 0.052(3) 0.031(2) 0.039(2) 0.0176(18) 0.018(2) 0.0160(19)
C30 0.043(3) 0.027(2) 0.043(2) 0.0150(18) 0.016(2) 0.0147(18)
C31 0.043(3) 0.029(2) 0.041(2) 0.0153(18) 0.016(2) 0.0136(18)
C33 0.050(3) 0.031(2) 0.043(2) 0.0164(19) 0.017(2) 0.0160(19)
C41 0.052(3) 0.040(2) 0.040(2) 0.021(2) 0.019(2) 0.014(2)
C28 0.045(3) 0.033(2) 0.038(2) 0.0152(18) 0.018(2) 0.0151(19)
C53 0.049(3) 0.033(2) 0.035(2) 0.0166(18) 0.019(2) 0.0186(19)
C35 0.055(3) 0.033(2) 0.045(3) 0.0189(19) 0.021(2) 0.019(2)
C34 0.054(3) 0.037(2) 0.038(2) 0.0177(19) 0.020(2) 0.021(2)
C27 0.058(3) 0.037(2) 0.043(2) 0.018(2) 0.026(2) 0.023(2)
C25 0.054(3) 0.041(2) 0.040(2) 0.023(2) 0.023(2) 0.019(2)
C57 0.046(3) 0.043(2) 0.039(2) 0.022(2) 0.021(2) 0.016(2)
C1 0.045(3) 0.028(2) 0.035(2) 0.0163(17) 0.0186(19) 0.0145(18)
C26 0.066(3) 0.049(3) 0.042(3) 0.022(2) 0.029(2) 0.027(2)
C58 0.056(3) 0.047(3) 0.036(2) 0.023(2) 0.019(2) 0.019(2)
C36 0.065(3) 0.034(2) 0.051(3) 0.020(2) 0.024(2) 0.023(2)
C37 0.075(4) 0.040(2) 0.049(3) 0.024(2) 0.028(3) 0.034(2)
C104 0.058(3) 0.053(3) 0.064(3) 0.012(3) 0.025(3) 0.030(3)
C103 0.048(3) 0.042(3) 0.074(4) 0.011(3) 0.024(3) 0.014(2)
C38 0.058(3) 0.045(3) 0.073(4) 0.026(3) 0.020(3) 0.023(2)
C102 0.062(4) 0.042(3) 0.065(3) 0.009(2) 0.022(3) 0.014(2)
C101 0.056(3) 0.046(3) 0.082(4) 0.020(3) 0.028(3) 0.018(3)
C105 0.054(4) 0.053(3) 0.077(4) -0.001(3) 0.016(3) 0.017(3)
C100 0.054(4) 0.041(3) 0.101(5) 0.009(3) 0.026(3) 0.008(2)

loop_
_atom_type_symbol
_atom_type_description
_atom_type_scat_dispersion_real
_atom_type_scat_dispersion_imag
_atom_type_scat_source
C C 0.0181 0.0091 'International Tables Vol C Tables 4.2.6.8 and 6.1.1.4'
H H 0.0000 0.0000 'International Tables Vol C Tables 4.2.6.8 and 6.1.1.4'
N N 0.0311 0.0180 'International Tables Vol C Tables 4.2.6.8 and 6.1.1.4'
Ni Ni -3.0029 0.5091 'International Tables Vol C Tables 4.2.6.8 and 6.1.1.4'

loop_
_exptl_crystal_face_index_h
_exptl_crystal_face_index_k
_exptl_crystal_face_index_l
_exptl_crystal_face_perp_dist
-5 -5 6 0.0563
-7 0 6 0.0368
7 0 -6 0.0348
7 -2 -4 0.0353
6 -6 0 0.0694
3 -8 -1 0.0641
1 7 2 0.0445
2 1 6 0.0329
-2 -1 -6 0.0110
1 -8 2 0.0671
-7 3 -1 0.0058
-7 -1 1 0.0130

loop_
_geom_angle_atom_site_label_1
_geom_angle_atom_site_label_2
_geom_angle_atom_site_label_3
_geom_angle
_geom_angle_site_symmetry_1
_geom_angle_site_symmetry_3
_geom_angle_publ_flag
N21 Ni1 N21 180.0 2_656 . ?
N22 Ni1 N21 94.83(14) 2_656 . ?
N22 Ni1 N21 94.83(14) . 2_656 ?
N22 Ni1 N21 85.17(14) 2_656 2_656 ?
N22 Ni1 N21 85.17(14) . . ?
N22 Ni1 N22 180.0 . 2_656 ?
C22 N1 C15 111.9(3) . . ?
C22 N1 C30 124.1(3) . . ?
C30 N1 C15 124.0(3) . . ?
C4 N21 Ni1 129.7(3) . . ?
C1 N21 Ni1 115.8(2) . . ?
C1 N21 C4 114.0(3) . . ?
C6 N22 Ni1 129.2(3) . . ?
C9 N22 Ni1 117.6(3) . . ?
C9 N22 C6 111.5(3) . . ?
C39 C44 C15 119.8(4) . . ?
C43 C44 C15 120.3(4) . . ?
C43 C44 C39 119.8(4) . . ?
C56 C51 C5 120.0(4) . . ?
C52 C51 C56 120.6(4) . . ?
C52 C51 C5 119.2(4) . . ?
C51 C56 C59 122.6(4) . . ?
C55 C56 C51 117.4(4) . . ?
C55 C56 C59 119.9(4) . . ?
C22 C2 C3 109.4(3) . . ?
C22 C2 C1 143.1(4) . . ?
C3 C2 C1 107.4(3) . . ?
N1 C22 C2 104.9(3) . . ?
N1 C22 C23 118.4(3) . . ?
C2 C22 C23 136.5(4) . . ?
N1 C15 C44 117.6(3) . . ?
C3 C15 N1 106.6(3) . . ?
C3 C15 C44 135.6(4) . . ?
N21 C4 C3 103.4(3) . . ?
C5 C4 N21 119.8(3) . . ?
C5 C4 C3 136.3(4) . . ?
N22 C6 C5 121.1(3) . 2_656 ?
N22 C6 C7 106.4(3) . . ?
C7 C6 C5 132.4(4) . 2_656 ?
C51 C52 C53 119.5(4) . . ?
C51 C52 C57 122.7(4) . . ?
C53 C52 C57 117.7(4) . . ?
C9 C8 C7 106.9(3) . . ?
C2 C3 C4 107.4(3) . . ?
C15 C3 C2 106.7(3) . . ?
C15 C3 C4 145.9(4) . . ?
C4 C5 C51 122.2(3) . . ?
C4 C5 C6 123.5(3) . 2_656 ?
C6 C5 C51 113.5(3) 2_656 . ?
C44 C39 C40 117.8(4) . . ?
C44 C39 C31 120.0(4) . . ?
C40 C39 C31 122.2(4) . . ?
C55 C54 C53 118.5(4) . . ?
C55 C54 C58 121.6(4) . . ?
C53 C54 C58 119.9(4) . . ?
C24 C23 C22 121.0(4) . . ?
C24 C23 C28 119.2(4) . . ?
C28 C23 C22 119.8(4) . . ?
C54 C55 C56 122.8(4) . . ?
N22 C9 C8 107.4(3) . . ?
N22 C9 C1 109.2(3) . . ?
C8 C9 C1 142.7(4) . . ?
C42 C43 C44 121.3(4) . . ?
C43 C42 C41 118.4(4) . . ?
C41 C40 C39 121.2(4) . . ?
C8 C7 C6 107.8(4) . . ?
C25 C24 C23 121.4(4) . . ?
C30 C29 C28 119.3(4) . . ?
C30 C29 C34 117.2(4) . . ?
C34 C29 C28 123.5(4) . . ?
C33 C32 C31 122.8(4) . . ?
N1 C30 C29 118.7(4) . . ?
N1 C30 C31 119.0(4) . . ?
C29 C30 C31 122.3(4) . . ?
C32 C31 C39 123.9(4) . . ?
C32 C31 C30 117.2(4) . . ?
C30 C31 C39 118.9(4) . . ?
C32 C33 C35 123.2(4) . . ?
C32 C33 C34 117.8(4) . . ?
C34 C33 C35 118.9(4) . . ?
C40 C41 C42 121.2(4) . . ?
C23 C28 C29 119.7(4) . . ?
C27 C28 C23 118.4(4) . . ?
C27 C28 C29 121.9(4) . . ?
C52 C53 C54 121.2(4) . . ?
C33 C35 C37 111.3(4) . . ?
C36 C35 C33 110.9(4) . . ?
C36 C35 C37 107.8(4) . . ?
C36 C35 C38 110.6(4) . . ?
C38 C35 C33 108.0(4) . . ?
C38 C35 C37 108.3(4) . . ?
C33 C34 C29 122.7(4) . . ?
C26 C27 C28 121.1(4) . . ?
C24 C25 C26 119.4(4) . . ?
N21 C1 C2 106.9(3) . . ?
N21 C1 C9 111.7(3) . . ?
C2 C1 C9 141.4(4) . . ?
C27 C26 C25 120.3(4) . . ?
C103 C104 C105 120.6(6) . . ?
C104 C103 C102 120.1(5) . . ?
C101 C102 C103 119.3(5) . . ?
C100 C101 C102 121.0(6) . . ?
C100 C105 C104 118.9(5) . . ?
C101 C100 C105 120.1(5) . . ?

loop_
_geom_bond_atom_site_label_1
_geom_bond_atom_site_label_2
_geom_bond_distance
_geom_bond_site_symmetry_2
_geom_bond_publ_flag
Ni1 N21 1.798(3) . ?
Ni1 N21 1.798(3) 2_656 ?
Ni1 N22 1.774(3) 2_656 ?
Ni1 N22 1.774(3) . ?
N1 C22 1.388(5) . ?
N1 C15 1.396(5) . ?
N1 C30 1.393(5) . ?
N21 C4 1.415(5) . ?
N21 C1 1.345(5) . ?
N22 C6 1.362(5) . ?
N22 C9 1.359(5) . ?
C44 C15 1.446(5) . ?
C44 C39 1.408(5) . ?
C44 C43 1.399(6) . ?
C51 C56 1.415(6) . ?
C51 C52 1.389(6) . ?
C51 C5 1.503(5) . ?
C56 C55 1.406(6) . ?
C56 C59 1.490(6) . ?
C2 C22 1.401(5) . ?
C2 C3 1.434(5) . ?
C2 C1 1.440(5) . ?
C22 C23 1.427(5) . ?
C15 C3 1.395(5) . ?
C4 C3 1.471(5) . ?
C4 C5 1.385(5) . ?
C6 C5 1.465(5) 2_656 ?
C6 C7 1.411(5) . ?
C52 C53 1.393(6) . ?
C52 C57 1.520(5) . ?
C8 C9 1.404(5) . ?
C8 C7 1.409(5) . ?
C39 C40 1.409(6) . ?
C39 C31 1.467(6) . ?
C54 C55 1.371(6) . ?
C54 C53 1.394(6) . ?
C54 C58 1.509(6) . ?
C23 C24 1.406(6) . ?
C23 C28 1.406(5) . ?
C9 C1 1.467(5) . ?
C43 C42 1.386(5) . ?
C42 C41 1.393(6) . ?
C40 C41 1.371(6) . ?
C24 C25 1.373(6) . ?
C29 C30 1.399(6) . ?
C29 C28 1.468(6) . ?
C29 C34 1.400(6) . ?
C32 C31 1.398(5) . ?
C32 C33 1.384(6) . ?
C30 C31 1.412(6) . ?
C33 C35 1.531(6) . ?
C33 C34 1.397(6) . ?
C28 C27 1.405(6) . ?
C35 C36 1.528(6) . ?
C35 C37 1.541(6) . ?
C35 C38 1.529(7) . ?
C27 C26 1.382(6) . ?
C25 C26 1.389(6) . ?
C104 C103 1.382(7) . ?
C104 C105 1.396(8) . ?
C103 C102 1.390(7) . ?
C102 C101 1.382(7) . ?
C101 C100 1.381(8) . ?
C105 C100 1.391(8) . ?

loop_
_exptl_oxdiff_crystal_face_indexfrac_h
_exptl_oxdiff_crystal_face_indexfrac_k
_exptl_oxdiff_crystal_face_indexfrac_l
_exptl_oxdiff_crystal_face_x
_exptl_oxdiff_crystal_face_y
_exptl_oxdiff_crystal_face_z
-5.1663 -4.5540 5.9608 0.0500 0.8970 0.4391
-6.8631 -0.3718 6.0311 -0.2522 0.9676 -0.0092
6.8631 0.3718 -6.0311 0.2522 -0.9676 0.0092
7.4238 -2.0213 -4.1691 0.5331 -0.8316 0.1558
5.6576 -6.2815 0.1170 0.8102 -0.3141 0.4948
2.8552 -7.5213 -0.9201 0.4586 -0.1740 0.8715
0.5129 6.7427 1.6560 -0.0100 -0.0025 -0.9999
2.2974 1.4450 5.7253 0.6667 0.2553 -0.7002
-2.2974 -1.4450 -5.7253 -0.6667 -0.2553 0.7002
1.0434 -8.0901 1.9346 0.5071 0.1854 0.8417
-6.9488 3.3624 -0.7782 -0.9178 0.3970 -0.0097
-7.1392 -1.2299 1.3407 -0.6332 0.6376 0.4387
